data_2234888
loop_
_publ_author_name
'Song, Jun-Song'
'Wang, De-Cai'
'He, Xue-Jun'
'Qiu, Jiang-Kai'
'Ou-yang, Ping-Kai'

_publ_section_title
;
 <i>rac</i>-Methyl 2-(2-formyl-4-nitrophenoxy)hexanoate
;
_journal_coeditor_code ZS2196
_journal_issue 5
_journal_name_full 'Acta Crystallographica Section E'
_journal_page_first o1395
_journal_paper_doi 10.1107/S1600536812015462
_journal_volume 68
_journal_year 2012
_chemical_formula_iupac 'C14 H17 N O6'
_chemical_formula_moiety 'C14 H17 N O6'
_chemical_formula_sum 'C14 H17 N O6'
_chemical_formula_weight 295.29
_chemical_name_systematic
;
<i>rac</i>-Methyl 2-(2-formyl-4-nitrophenoxy)hexanoate
;
_space_group_IT_number 14
_symmetry_cell_setting monoclinic
_symmetry_space_group_name_Hall '-P 2yn'
_symmetry_space_group_name_H-M 'P 1 21/n 1'
_atom_sites_solution_hydrogens geom
_atom_sites_solution_primary direct
_atom_sites_solution_secondary difmap
_audit_creation_method SHELXL-97
_cell_angle_alpha 90.00
_cell_angle_beta 103.26(3)
_cell_angle_gamma 90.00
_cell_formula_units_Z 4
_cell_length_a 14.918(3)
_cell_length_b 4.9220(10)
_cell_length_c 20.928(4)
_cell_measurement_reflns_used 25
_cell_measurement_temperature 293(2)
_cell_measurement_theta_max 13
_cell_measurement_theta_min 9
_cell_volume 1495.7(5)
_computing_cell_refinement 'CAD-4 EXPRESS (Enraf--Nonius, 1994)'
_computing_data_collection 'CAD-4 EXPRESS (Enraf--Nonius, 1994)'
_computing_data_reduction 'XCAD4 (Harms & Wocadlo, 1995)'
_computing_molecular_graphics 'SHELXTL (Sheldrick, 2008)'
_computing_publication_material 'SHELXTL (Sheldrick, 2008)'
_computing_structure_refinement 'SHELXL97 (Sheldrick, 2008)'
_computing_structure_solution 'SHELXS97 (Sheldrick, 2008)'
_diffrn_ambient_temperature 293(2)
_diffrn_measured_fraction_theta_full 1.000
_diffrn_measured_fraction_theta_max 1.000
_diffrn_measurement_device_type 'Enraf--Nonius CAD-4 four-circle'
_diffrn_measurement_method '\w--2\q scans'
_diffrn_radiation_monochromator graphite
_diffrn_radiation_source 'fine-focus sealed tube'
_diffrn_radiation_type MoK\a
_diffrn_radiation_wavelength 0.71073
_diffrn_reflns_av_R_equivalents 0.0000
_diffrn_reflns_av_sigmaI/netI 0.0881
_diffrn_reflns_limit_h_max 17
_diffrn_reflns_limit_h_min -17
_diffrn_reflns_limit_k_max 5
_diffrn_reflns_limit_k_min 0
_diffrn_reflns_limit_l_max 25
_diffrn_reflns_limit_l_min 0
_diffrn_reflns_number 2722
_diffrn_reflns_theta_full 25.37
_diffrn_reflns_theta_max 25.37
_diffrn_reflns_theta_min 1.52
_diffrn_standards_decay_% 1
_diffrn_standards_interval_count 200
_diffrn_standards_interval_time 2
_diffrn_standards_number 3
_exptl_absorpt_coefficient_mu 0.103
_exptl_absorpt_correction_T_max 0.9897
_exptl_absorpt_correction_T_min 0.9796
_exptl_absorpt_correction_type psi-scan
_exptl_absorpt_process_details '(North et al., 1968)'
_exptl_crystal_colour colourless
_exptl_crystal_density_diffrn 1.311
_exptl_crystal_density_method 'not measured'
_exptl_crystal_description block
_exptl_crystal_F_000 624
_exptl_crystal_size_max 0.20
_exptl_crystal_size_mid 0.10
_exptl_crystal_size_min 0.10
_refine_diff_density_max 0.264
_refine_diff_density_min -0.222
_refine_ls_extinction_method none
_refine_ls_goodness_of_fit_ref 1.003
_refine_ls_hydrogen_treatment constr
_refine_ls_matrix_type full
_refine_ls_number_parameters 172
_refine_ls_number_reflns 2722
_refine_ls_number_restraints 0
_refine_ls_restrained_S_all 1.003
_refine_ls_R_factor_all 0.1753
_refine_ls_R_factor_gt 0.0759
_refine_ls_shift/su_max 0.000
_refine_ls_shift/su_mean 0.000
_refine_ls_structure_factor_coef Fsqd
_refine_ls_weighting_details 'calc w=1/[\s^2^(Fo^2^)+(0.0500P)^2^] where P=(Fo^2^+2Fc^2^)/3'
_refine_ls_weighting_scheme calc
_refine_ls_wR_factor_gt 0.1372
_refine_ls_wR_factor_ref 0.1719
_reflns_number_gt 1228
_reflns_number_total 2722
_reflns_threshold_expression I>2\s(I)
_cod_data_source_file zs2196.cif
_cod_data_source_block I
_cod_original_sg_symbol_H-M 'P 21/n'
_cod_database_code 2234888
_cod_database_fobs_code 2234888

loop_
_symmetry_equiv_pos_as_xyz
'x, y, z'
'-x+1/2, y+1/2, -z+1/2'
'-x, -y, -z'
'x-1/2, -y-1/2, z-1/2'

loop_
_atom_site_type_symbol
_atom_site_label
_atom_site_fract_x
_atom_site_fract_y
_atom_site_fract_z
_atom_site_U_iso_or_equiv
_atom_site_adp_type
_atom_site_calc_flag
_atom_site_refinement_flags
_atom_site_occupancy
_atom_site_symmetry_multiplicity
N N -0.0326(2) 0.6463(8) 0.59117(19) 0.0672(11) Uani d . 1 1
C C1 0.2020(3) 0.5437(8) 0.56249(18) 0.0592(11) Uani d . 1 1
H H1A 0.2389 0.6148 0.5363 0.071 Uiso calc R 1 1
O O1 -0.0535(2) 0.8534(7) 0.55953(18) 0.0926(11) Uani d . 1 1
C C2 0.1162(3) 0.6501(9) 0.55803(19) 0.0604(11) Uani d . 1 1
H H2A 0.0946 0.7942 0.5300 0.072 Uiso calc R 1 1
O O2 -0.0834(2) 0.5218(8) 0.61742(19) 0.1013(13) Uani d . 1 1
C C3 0.0617(3) 0.5338(9) 0.59740(18) 0.0544(10) Uani d . 1 1
O O3 0.16665(19) -0.0836(7) 0.72916(13) 0.0747(10) Uani d . 1 1
O O4 0.31794(16) 0.2096(6) 0.61157(12) 0.0598(8) Uani d . 1 1
C C4 0.0913(2) 0.3232(7) 0.64028(16) 0.0437(9) Uani d . 1 1
H H4A 0.0533 0.2496 0.6654 0.052 Uiso calc R 1 1
C C5 0.1794(2) 0.2243(8) 0.64485(17) 0.0496(9) Uani d . 1 1
O O5 0.2966(2) 0.0517(6) 0.48813(13) 0.0675(9) Uani d . 1 1
C C6 0.2353(3) 0.3330(8) 0.60504(17) 0.0529(10) Uani d . 1 1
O O6 0.3773(2) 0.3910(8) 0.46304(16) 0.0990(12) Uani d . 1 1
C C7 0.2119(3) 0.0063(8) 0.69327(17) 0.0549(10) Uani d . 1 1
H H7A 0.2704 -0.0651 0.6961 0.066 Uiso calc R 1 1
C C8 0.3791(3) 0.3212(9) 0.5738(2) 0.0645(12) Uani d . 1 1
H H8A 0.3839 0.5183 0.5803 0.077 Uiso calc R 1 1
C C9 0.3496(3) 0.2609(11) 0.5030(2) 0.0663(12) Uani d . 1 1
C C10 0.2656(3) -0.0163(11) 0.41826(19) 0.0806(15) Uani d . 1 1
H H10A 0.2268 -0.1741 0.4135 0.121 Uiso calc R 1 1
H H10B 0.3180 -0.0529 0.4003 0.121 Uiso calc R 1 1
H H10C 0.2315 0.1337 0.3953 0.121 Uiso calc R 1 1
C C11 0.4715(3) 0.1900(12) 0.6028(2) 0.0907(17) Uani d . 1 1
H H11A 0.4652 -0.0034 0.5941 0.109 Uiso calc R 1 1
H H11B 0.5153 0.2588 0.5790 0.109 Uiso calc R 1 1
C C12 0.5116(4) 0.2243(12) 0.6721(3) 0.107 Uani d . 1 1
H H12A 0.4667 0.1703 0.6967 0.128 Uiso calc R 1 1
H H12B 0.5642 0.1040 0.6846 0.128 Uiso calc R 1 1
C C13 0.5406(4) 0.4958(13) 0.6900(3) 0.122 Uani d . 1 1
H H13A 0.4881 0.6034 0.6949 0.147 Uiso calc R 1 1
H H13B 0.5656 0.5768 0.6555 0.147 Uiso calc R 1 1
C C14 0.6167(4) 0.4976(13) 0.7569(3) 0.123 Uani d . 1 1
H H14A 0.6367 0.6807 0.7676 0.184 Uiso calc R 1 1
H H14B 0.6683 0.3891 0.7521 0.184 Uiso calc R 1 1
H H14C 0.5912 0.4241 0.7913 0.184 Uiso calc R 1 1

loop_
_atom_site_aniso_label
_atom_site_aniso_U_11
_atom_site_aniso_U_22
_atom_site_aniso_U_33
_atom_site_aniso_U_12
_atom_site_aniso_U_13
_atom_site_aniso_U_23
N 0.055(2) 0.056(3) 0.086(3) 0.014(2) 0.008(2) -0.010(2)
C1 0.088(3) 0.040(2) 0.050(2) -0.006(2) 0.018(2) -0.0012(19)
O1 0.079(2) 0.073(2) 0.122(3) 0.031(2) 0.016(2) 0.010(2)
C2 0.073(3) 0.048(3) 0.057(2) 0.008(2) 0.008(2) 0.004(2)
O2 0.063(2) 0.111(3) 0.138(3) 0.010(2) 0.040(2) 0.022(3)
C3 0.053(2) 0.057(3) 0.050(2) 0.003(2) 0.0052(17) -0.010(2)
O3 0.0661(19) 0.094(3) 0.0691(18) -0.0031(18) 0.0249(15) 0.0283(18)
O4 0.0533(16) 0.074(2) 0.0563(16) 0.0033(15) 0.0203(13) 0.0139(15)
C4 0.046(2) 0.036(2) 0.049(2) -0.0041(17) 0.0126(16) 0.0033(18)
C5 0.051(2) 0.044(2) 0.051(2) -0.0027(19) 0.0062(18) -0.0037(18)
O5 0.075(2) 0.070(2) 0.0647(19) -0.0062(17) 0.0305(15) 0.0095(17)
C6 0.057(2) 0.065(3) 0.0377(18) -0.003(2) 0.0119(18) 0.0054(19)
O6 0.102(3) 0.116(3) 0.088(2) -0.025(2) 0.042(2) 0.016(2)
C7 0.053(2) 0.052(3) 0.058(2) -0.019(2) 0.010(2) -0.010(2)
C8 0.048(2) 0.071(3) 0.083(3) -0.005(2) 0.031(2) 0.018(2)
C9 0.053(2) 0.077(3) 0.078(3) 0.010(3) 0.032(2) 0.021(3)
C10 0.061(3) 0.115(4) 0.063(3) 0.008(3) 0.009(2) -0.011(3)
C11 0.063(3) 0.131(5) 0.078(3) -0.010(3) 0.018(2) 0.002(3)
C12 0.107 0.107 0.107 0.000 0.024 0.000
C13 0.122 0.122 0.122 0.000 0.028 0.000
C14 0.123 0.123 0.123 0.000 0.028 0.000

loop_
_atom_type_symbol
_atom_type_description
_atom_type_scat_dispersion_real
_atom_type_scat_dispersion_imag
_atom_type_scat_source
C C 0.0033 0.0016 'International Tables Vol C Tables 4.2.6.8 and 6.1.1.4'
H H 0.0000 0.0000 'International Tables Vol C Tables 4.2.6.8 and 6.1.1.4'
N N 0.0061 0.0033 'International Tables Vol C Tables 4.2.6.8 and 6.1.1.4'
O O 0.0106 0.0060 'International Tables Vol C Tables 4.2.6.8 and 6.1.1.4'

loop_
_geom_angle_atom_site_label_1
_geom_angle_atom_site_label_2
_geom_angle_atom_site_label_3
_geom_angle
O2 N O1 124.6(4)
O2 N C3 116.9(4)
O1 N C3 118.5(4)
C2 C1 C6 121.6(4)
C2 C1 H1A 119.2
C6 C1 H1A 119.2
C1 C2 C3 117.6(4)
C1 C2 H2A 121.2
C3 C2 H2A 121.2
C4 C3 C2 123.2(4)
C4 C3 N 119.5(4)
C2 C3 N 117.3(4)
C6 O4 C8 116.7(3)
C3 C4 C5 117.8(3)
C3 C4 H4A 121.1
C5 C4 H4A 121.1
C4 C5 C6 120.4(4)
C4 C5 C7 117.3(3)
C6 C5 C7 122.3(4)
C9 O5 C10 117.2(4)
O4 C6 C1 125.9(4)
O4 C6 C5 114.7(3)
C1 C6 C5 119.4(4)
O3 C7 C5 123.5(4)
O3 C7 H7A 118.3
C5 C7 H7A 118.3
O4 C8 C9 113.1(3)
O4 C8 C11 104.4(3)
C9 C8 C11 110.5(4)
O4 C8 H8A 109.6
C9 C8 H8A 109.6
C11 C8 H8A 109.6
O6 C9 O5 123.2(5)
O6 C9 C8 121.4(5)
O5 C9 C8 115.3(4)
O5 C10 H10A 109.5
O5 C10 H10B 109.5
H10A C10 H10B 109.5
O5 C10 H10C 109.5
H10A C10 H10C 109.5
H10B C10 H10C 109.5
C12 C11 C8 118.7(5)
C12 C11 H11A 107.6
C8 C11 H11A 107.6
C12 C11 H11B 107.6
C8 C11 H11B 107.6
H11A C11 H11B 107.1
C13 C12 C11 113.7(6)
C13 C12 H12A 108.8
C11 C12 H12A 108.8
C13 C12 H12B 108.8
C11 C12 H12B 108.8
H12A C12 H12B 107.7
C12 C13 C14 110.4(6)
C12 C13 H13A 109.6
C14 C13 H13A 109.6
C12 C13 H13B 109.6
C14 C13 H13B 109.6
H13A C13 H13B 108.1
C13 C14 H14A 109.5
C13 C14 H14B 109.5
H14A C14 H14B 109.5
C13 C14 H14C 109.5
H14A C14 H14C 109.5
H14B C14 H14C 109.5

loop_
_geom_bond_atom_site_label_1
_geom_bond_atom_site_label_2
_geom_bond_distance
N O2 1.200(4)
N O1 1.216(4)
N C3 1.490(5)
C1 C2 1.366(5)
C1 C6 1.383(5)
C1 H1A 0.9300
C2 C3 1.405(5)
C2 H2A 0.9300
C3 C4 1.376(5)
O3 C7 1.204(4)
O4 C6 1.353(4)
O4 C8 1.446(4)
C4 C5 1.385(5)
C4 H4A 0.9300
C5 C6 1.412(5)
C5 C7 1.479(5)
O5 C9 1.291(5)
O5 C10 1.468(4)
O6 C9 1.200(5)
C7 H7A 0.9300
C8 C9 1.476(6)
C8 C11 1.517(6)
C8 H8A 0.9800
C10 H10A 0.9600
C10 H10B 0.9600
C10 H10C 0.9600
C11 C12 1.447(6)
C11 H11A 0.9700
C11 H11B 0.9700
C12 C13 1.428(7)
C12 H12A 0.9700
C12 H12B 0.9700
C13 C14 1.587(7)
C13 H13A 0.9700
C13 H13B 0.9700
C14 H14A 0.9600
C14 H14B 0.9600
C14 H14C 0.9600

loop_
_geom_hbond_atom_site_label_D
_geom_hbond_atom_site_label_H
_geom_hbond_atom_site_label_A
_geom_hbond_site_symmetry_A
_geom_hbond_distance_DH
_geom_hbond_distance_HA
_geom_hbond_distance_DA
_geom_hbond_angle_DHA
_geom_hbond_publ_flag
C12 H12A O4 . 0.97 2.51 2.877(6) 102 no
C7 H7A O4 . 0.93 2.46 2.769(5) 100 no
C2 H2A O1 3_576 0.93 2.52 3.442(6) 169 yes

loop_
_geom_torsion_atom_site_label_1
_geom_torsion_atom_site_label_2
_geom_torsion_atom_site_label_3
_geom_torsion_atom_site_label_4
_geom_torsion
C6 C1 C2 C3 -1.3(6)
C1 C2 C3 C4 1.0(6)
C1 C2 C3 N -178.6(3)
O2 N C3 C4 -10.1(6)
O1 N C3 C4 170.9(4)
O2 N C3 C2 169.5(4)
O1 N C3 C2 -9.6(5)
C2 C3 C4 C5 0.6(5)
N C3 C4 C5 -179.9(3)
C3 C4 C5 C6 -1.8(5)
C3 C4 C5 C7 177.3(3)
C8 O4 C6 C1 4.5(5)
C8 O4 C6 C5 -177.5(3)
C2 C1 C6 O4 178.0(4)
C2 C1 C6 C5 0.1(6)
C4 C5 C6 O4 -176.6(3)
C7 C5 C6 O4 4.3(5)
C4 C5 C6 C1 1.5(5)
C7 C5 C6 C1 -177.6(3)
C4 C5 C7 O3 -1.5(5)
C6 C5 C7 O3 177.6(4)
C6 O4 C8 C9 -72.8(5)
C6 O4 C8 C11 166.9(4)
C10 O5 C9 O6 -3.7(6)
C10 O5 C9 C8 -180.0(3)
O4 C8 C9 O6 160.8(4)
C11 C8 C9 O6 -82.5(6)
O4 C8 C9 O5 -22.8(5)
C11 C8 C9 O5 93.8(4)
O4 C8 C11 C12 -57.5(6)
C9 C8 C11 C12 -179.5(5)
C8 C11 C12 C13 -68.5(7)
C11 C12 C13 C14 -157.4(5)

loop_
_cod_related_entry_id
_cod_related_entry_database
_cod_related_entry_code
1 ChemSpider 9464407
